data_1010522
loop_
_publ_author_name
'Frevel, L K'

_publ_section_title 'The Crystal Structure of Sodium Sulfate III'
_journal_coden_ASTM JCPSA6
_journal_name_full 'Journal of Chemical Physics'
_journal_page_first 290
_journal_page_last 290
_journal_volume 8
_journal_year 1940
_chemical_formula_structural 'Na2 S O4'
_chemical_formula_sum 'Na2 O4 S'
_chemical_name_systematic 'Sodium sulfate - III'
_space_group_IT_number 52
_symmetry_cell_setting orthorhombic
_symmetry_Int_Tables_number 52
_symmetry_space_group_name_Hall '-P 2n 2b'
_symmetry_space_group_name_H-M 'P b n n'
_cell_angle_alpha 90
_cell_angle_beta 90
_cell_angle_gamma 90
_cell_formula_units_Z 4
_cell_length_a 5.59(2)
_cell_length_b 8.93(2)
_cell_length_c 6.98(2)
_cell_volume 348.4
_cod_database_code 1010522

loop_
_symmetry_equiv_pos_as_xyz
x,y,z
x,1/2-y,-z
1/2-x,y,1/2-z
1/2-x,1/2-y,1/2+z
-x,-y,-z
-x,1/2+y,z
1/2+x,-y,1/2+z
1/2+x,1/2+y,1/2-z

loop_
_atom_site_label
_atom_site_type_symbol
_atom_site_symmetry_multiplicity
_atom_site_Wyckoff_symbol
_atom_site_fract_x
_atom_site_fract_y
_atom_site_fract_z
_atom_site_occupancy
_atom_site_attached_hydrogens
_atom_site_calc_flag
S1 S6+ 4 d 0.25 0.097(1) 0.25 1. 0 d
Na1 Na1+ 4 d 0.25 0.435(10) 0.25 1. 0 d
Na2 Na1+ 4 c -0.25 0.25 0. 1. 0 d
O1 O2- 8 e 0.030(2) 0.197(3) 0.25 1. 0 d
O2 O2- 8 e 0.25 0. 0.072(2) 1. 0 d

loop_
_atom_type_symbol
_atom_type_oxidation_number
S6+ 6.000
Na1+ 1.000
O2- -2.000
